data_2240489
loop_
_publ_author_name
'Nicholas, Sumesh'

_publ_section_title
;
 The tripeptide <i>N</i>-Cbz-\bGly-Gly-Gly-Obz
;
_journal_coeditor_code LR2132
_journal_issue 4
_journal_name_full 'Acta Crystallographica Section E'
_journal_page_first o240
_journal_page_last o241
_journal_paper_doi 10.1107/S2056989015004272
_journal_volume 71
_journal_year 2015
_chemical_formula_iupac 'C22 H25 N3 O6'
_chemical_formula_moiety 'C22 H25 N3 O6'
_chemical_formula_sum 'C22 H25 N3 O6'
_chemical_formula_weight 427.45
_chemical_name_systematic
;
<i>N</i>-Benzyloxycarbonyl-\b-glycylglycylglycine benzyl ester
;
_space_group_IT_number 14
_symmetry_cell_setting monoclinic
_symmetry_space_group_name_Hall '-P 2ybc'
_symmetry_space_group_name_H-M 'P 1 21/c 1'
_atom_sites_solution_hydrogens geom
_atom_sites_solution_primary direct
_atom_sites_solution_secondary difmap
_audit_creation_method SHELXL-97
_cell_angle_alpha 90.00
_cell_angle_beta 92.257(5)
_cell_angle_gamma 90.00
_cell_formula_units_Z 4
_cell_length_a 24.713(3)
_cell_length_b 9.6794(10)
_cell_length_c 8.9445(10)
_cell_measurement_temperature 293(2)
_cell_volume 2137.9(4)
_computing_cell_refinement
;
SAINT-Plus (Bruker, 2007)
;
_computing_data_collection
;
APEX2 (Bruker, 2007)
;
_computing_data_reduction
;
SAINT-Plus (Bruker, 2007)
;
_computing_molecular_graphics
;
ORTEP-3 for Windows (Farrugia, 2012) and Mercury (Macrae <i>et al.</i>,
2006)
;
_computing_publication_material
;
SHELXL97 (Sheldrick, 2008)
;
_computing_structure_refinement
;
SHELXL97 (Sheldrick, 2008)
;
_computing_structure_solution
;
SHELXS97 (Sheldrick, 2008)
;
_diffrn_ambient_temperature 293(2)
_diffrn_measured_fraction_theta_full 0.967
_diffrn_measured_fraction_theta_max 0.929
_diffrn_measurement_device_type 'Bruker Kappa APEXII CCD'
_diffrn_measurement_method '\f and \w scan'
_diffrn_radiation_monochromator graphite
_diffrn_radiation_source 'fine-focus sealed tube'
_diffrn_radiation_type MoK\a
_diffrn_radiation_wavelength 0.71073
_diffrn_reflns_av_R_equivalents 0.0308
_diffrn_reflns_av_sigmaI/netI 0.0326
_diffrn_reflns_limit_h_max 32
_diffrn_reflns_limit_h_min -32
_diffrn_reflns_limit_k_max 12
_diffrn_reflns_limit_k_min -12
_diffrn_reflns_limit_l_max 11
_diffrn_reflns_limit_l_min -11
_diffrn_reflns_number 17172
_diffrn_reflns_theta_full 25.00
_diffrn_reflns_theta_max 28.96
_diffrn_reflns_theta_min 1.65
_exptl_absorpt_coefficient_mu 0.098
_exptl_absorpt_correction_T_max 0.7457
_exptl_absorpt_correction_T_min 0.6233
_exptl_absorpt_correction_type multi-scan
_exptl_absorpt_process_details
;
(SADABS; Bruker, 2001)
;
_exptl_crystal_colour colourless
_exptl_crystal_density_diffrn 1.328
_exptl_crystal_density_method 'not measured'
_exptl_crystal_description Platy
_exptl_crystal_F_000 904
_exptl_crystal_size_max 0.4
_exptl_crystal_size_mid 0.2
_exptl_crystal_size_min 0.04
_refine_diff_density_max 0.361
_refine_diff_density_min -0.483
_refine_ls_extinction_method none
_refine_ls_goodness_of_fit_ref 1.062
_refine_ls_hydrogen_treatment mixed
_refine_ls_matrix_type full
_refine_ls_number_parameters 300
_refine_ls_number_reflns 5253
_refine_ls_number_restraints 0
_refine_ls_restrained_S_all 1.062
_refine_ls_R_factor_all 0.1399
_refine_ls_R_factor_gt 0.0958
_refine_ls_shift/su_max 0.002
_refine_ls_shift/su_mean 0.000
_refine_ls_structure_factor_coef Fsqd
_refine_ls_weighting_details 'calc w=1/[\s^2^(Fo^2^)+(0.1714P)^2^+1.0437P] where P=(Fo^2^+2Fc^2^)/3'
_refine_ls_weighting_scheme calc
_refine_ls_wR_factor_gt 0.2792
_refine_ls_wR_factor_ref 0.3257
_reflns_number_gt 2790
_reflns_number_total 5253
_reflns_threshold_expression I>2sigma(I)
_cod_data_source_file lr2132sup1.cif
_cod_data_source_block I
_cod_original_sg_symbol_H-M 'P 21/c'
_cod_database_code 2240489
_cod_database_fobs_code 2240489

loop_
_symmetry_equiv_pos_as_xyz
'x, y, z'
'-x, y+1/2, -z+1/2'
'-x, -y, -z'
'x, -y-1/2, z-1/2'

loop_
_atom_site_type_symbol
_atom_site_label
_atom_site_fract_x
_atom_site_fract_y
_atom_site_fract_z
_atom_site_U_iso_or_equiv
_atom_site_adp_type
_atom_site_calc_flag
_atom_site_refinement_flags
_atom_site_occupancy
_atom_site_symmetry_multiplicity
H H1 -0.1225(17) 0.939(5) 0.538(4) 0.076(13) Uiso d . 1 1
H H3 0.1457(19) 0.725(5) 0.070(5) 0.090(14) Uiso d . 1 1
H H2 0.0217(15) 1.030(4) 0.199(4) 0.065(10) Uiso d . 1 1
H H5 0.0956(12) 0.980(3) 0.076(3) 0.049(8) Uiso d . 1 1
H H4 0.0636(16) 0.839(4) 0.028(5) 0.080(11) Uiso d . 1 1
O O1 0.00828(10) 0.7312(2) 0.2548(3) 0.0649(7) Uani d . 1 1
O O2 0.12260(10) 0.8556(2) 0.3578(2) 0.0591(6) Uani d . 1 1
N N2 0.03006(12) 0.9470(3) 0.1942(3) 0.0547(7) Uani d . 1 1
O O08 -0.19841(12) 0.8357(2) 0.6131(3) 0.0756(8) Uani d . 1 1
C C2' 0.11788(14) 0.8269(3) 0.2236(3) 0.0493(7) Uani d . 1 1
N N3 0.14819(13) 0.7339(3) 0.1580(3) 0.0570(7) Uani d . 1 1
C C2A 0.07814(14) 0.9016(3) 0.1194(3) 0.0513(8) Uani d . 1 1
C C1' -0.00243(15) 0.8557(3) 0.2570(3) 0.0556(8) Uani d . 1 1
N N1 -0.12109(16) 0.8660(3) 0.5058(4) 0.0796(11) Uani d . 1 1
O O0 -0.15371(13) 0.6498(3) 0.5322(3) 0.0879(9) Uani d . 1 1
O O4 0.27562(12) 0.5598(3) 0.2021(3) 0.0794(8) Uani d . 1 1
C C3A 0.19058(15) 0.6565(3) 0.2351(3) 0.0618(9) Uani d . 1 1
H H3A1 0.1777 0.5640 0.2558 0.074 Uiso calc R 1 1
H H3A2 0.2000 0.7008 0.3298 0.074 Uiso calc R 1 1
C C3' 0.24000(15) 0.6480(3) 0.1422(3) 0.0576(8) Uani d . 1 1
C C1A -0.05199(16) 0.9118(3) 0.3264(4) 0.0690(10) Uani d . 1 1
H H1A1 -0.0438 1.0014 0.3701 0.083 Uiso calc R 1 1
H H1A2 -0.0803 0.9244 0.2493 0.083 Uiso calc R 1 1
O O3 0.24681(12) 0.7125(3) 0.0322(3) 0.0932(10) Uani d . 1 1
C C02 -0.27765(19) 0.9393(4) 0.8130(4) 0.0769(11) Uani d . 1 1
H H02 -0.2429 0.9693 0.8405 0.092 Uiso calc R 1 1
C C41 0.37438(18) 0.5699(4) 0.2075(4) 0.0718(11) Uani d . 1 1
C C01 -0.28408(18) 0.8251(4) 0.7229(4) 0.0675(10) Uani d . 1 1
C C07 -0.23646(18) 0.7421(4) 0.6764(5) 0.0773(11) Uani d . 1 1
H H07A -0.2198 0.6951 0.7623 0.093 Uiso calc R 1 1
H H07B -0.2479 0.6733 0.6030 0.093 Uiso calc R 1 1
C C0' -0.15636(17) 0.7739(3) 0.5494(4) 0.0674(10) Uani d . 1 1
C C05 -0.3807(2) 0.8538(5) 0.7305(5) 0.0931(13) Uani d . 1 1
H H05 -0.4155 0.8253 0.7019 0.112 Uiso calc R 1 1
C C1B -0.0713(2) 0.8209(5) 0.4406(5) 0.0958(16) Uani d . 1 1
H H1B1 -0.0435 0.8126 0.5196 0.115 Uiso calc R 1 1
H H1B2 -0.0771 0.7298 0.3976 0.115 Uiso calc R 1 1
C C42 0.3766(2) 0.6760(5) 0.3076(5) 0.0898(14) Uani d . 1 1
H H42 0.3455 0.7262 0.3262 0.108 Uiso calc R 1 1
C C47 0.32398(19) 0.5314(5) 0.1195(5) 0.0872(13) Uani d . 1 1
H H47A 0.3223 0.5830 0.0264 0.105 Uiso calc R 1 1
H H47B 0.3251 0.4338 0.0950 0.105 Uiso calc R 1 1
C C04 -0.3732(2) 0.9655(5) 0.8217(6) 0.0973(15) Uani d . 1 1
H H04 -0.4031 1.0124 0.8565 0.117 Uiso calc R 1 1
C C03 -0.3215(2) 1.0095(5) 0.8629(5) 0.0915(13) Uani d . 1 1
H H03 -0.3165 1.0865 0.9241 0.110 Uiso calc R 1 1
C C46 0.4205(2) 0.4963(5) 0.1821(6) 0.0921(13) Uani d . 1 1
H H46 0.4192 0.4236 0.1140 0.110 Uiso calc R 1 1
C C06 -0.3362(2) 0.7829(4) 0.6806(5) 0.0812(12) Uani d . 1 1
H H06 -0.3412 0.7067 0.6184 0.097 Uiso calc R 1 1
C C44 0.4706(3) 0.6345(6) 0.3560(6) 0.1102(17) Uani d . 1 1
H H44 0.5030 0.6563 0.4069 0.132 Uiso calc R 1 1
C C45 0.4691(2) 0.5289(6) 0.2569(7) 0.1087(16) Uani d . 1 1
H H45 0.5003 0.4787 0.2391 0.130 Uiso calc R 1 1
C C43 0.4254(3) 0.7092(6) 0.3820(6) 0.1114(19) Uani d . 1 1
H H43 0.4270 0.7824 0.4493 0.134 Uiso calc R 1 1

loop_
_atom_site_aniso_label
_atom_site_aniso_U_11
_atom_site_aniso_U_22
_atom_site_aniso_U_33
_atom_site_aniso_U_12
_atom_site_aniso_U_13
_atom_site_aniso_U_23
O1 0.0805(17) 0.0314(10) 0.0850(16) 0.0001(10) 0.0296(13) 0.0009(10)
O2 0.0866(17) 0.0504(11) 0.0408(10) 0.0104(11) 0.0110(10) -0.0026(8)
N2 0.0747(19) 0.0301(11) 0.0610(14) 0.0063(12) 0.0226(13) 0.0056(10)
O08 0.0919(19) 0.0478(12) 0.0901(17) 0.0053(12) 0.0418(15) -0.0023(11)
C2' 0.073(2) 0.0336(12) 0.0429(13) -0.0043(13) 0.0195(13) 0.0007(10)
N3 0.080(2) 0.0487(14) 0.0428(13) 0.0124(13) 0.0082(12) -0.0041(11)
C2A 0.069(2) 0.0389(13) 0.0473(14) 0.0048(14) 0.0177(14) 0.0096(12)
C1' 0.073(2) 0.0342(13) 0.0610(16) 0.0038(14) 0.0187(15) 0.0019(12)
N1 0.102(3) 0.0498(16) 0.091(2) 0.0121(17) 0.053(2) 0.0010(16)
O0 0.109(2) 0.0499(14) 0.107(2) 0.0084(14) 0.0342(18) -0.0139(13)
O4 0.0870(18) 0.0826(17) 0.0705(14) 0.0332(15) 0.0259(13) 0.0257(13)
C3A 0.084(2) 0.0523(17) 0.0496(15) 0.0149(17) 0.0118(15) 0.0027(13)
C3' 0.076(2) 0.0447(15) 0.0525(16) -0.0003(15) 0.0087(15) 0.0006(13)
C1A 0.074(2) 0.0430(16) 0.092(2) 0.0066(16) 0.0323(19) 0.0056(16)
O3 0.088(2) 0.110(2) 0.0832(18) 0.0185(17) 0.0207(15) 0.0444(17)
C02 0.092(3) 0.060(2) 0.080(2) 0.000(2) 0.022(2) -0.0021(18)
C41 0.095(3) 0.0567(19) 0.0655(19) 0.0159(19) 0.027(2) 0.0156(16)
C01 0.087(3) 0.0499(17) 0.0670(19) -0.0021(18) 0.0212(18) 0.0065(15)
C07 0.087(3) 0.0515(18) 0.095(3) 0.0002(19) 0.027(2) 0.0023(18)
C0' 0.091(3) 0.0515(18) 0.0609(18) 0.0132(18) 0.0239(18) -0.0045(14)
C05 0.097(3) 0.083(3) 0.101(3) 0.002(3) 0.015(3) 0.013(3)
C1B 0.110(4) 0.081(3) 0.100(3) 0.039(3) 0.062(3) 0.032(2)
C42 0.113(4) 0.071(2) 0.088(3) 0.011(3) 0.034(3) 0.003(2)
C47 0.097(3) 0.095(3) 0.072(2) 0.034(3) 0.026(2) 0.008(2)
C04 0.108(4) 0.073(3) 0.114(3) 0.013(3) 0.040(3) 0.011(3)
C03 0.115(4) 0.065(2) 0.097(3) 0.000(3) 0.038(3) -0.009(2)
C46 0.102(4) 0.069(2) 0.107(3) 0.015(3) 0.017(3) -0.008(2)
C06 0.099(3) 0.064(2) 0.082(2) -0.009(2) 0.016(2) -0.0005(19)
C44 0.111(4) 0.105(4) 0.116(4) -0.017(3) 0.023(3) -0.006(3)
C45 0.094(4) 0.092(3) 0.140(4) 0.012(3) 0.011(3) -0.014(3)
C43 0.140(5) 0.090(3) 0.108(4) -0.016(3) 0.043(4) -0.023(3)

loop_
_atom_type_symbol
_atom_type_description
_atom_type_scat_dispersion_real
_atom_type_scat_dispersion_imag
_atom_type_scat_source
C C 0.0033 0.0016 'International Tables Vol C Tables 4.2.6.8 and 6.1.1.4'
H H 0.0000 0.0000 'International Tables Vol C Tables 4.2.6.8 and 6.1.1.4'
N N 0.0061 0.0033 'International Tables Vol C Tables 4.2.6.8 and 6.1.1.4'
O O 0.0106 0.0060 'International Tables Vol C Tables 4.2.6.8 and 6.1.1.4'

loop_
_geom_angle_atom_site_label_1
_geom_angle_atom_site_label_2
_geom_angle_atom_site_label_3
_geom_angle
C1' N2 C2A 120.7(2)
C1' N2 H2 118(3)
C2A N2 H2 121(3)
C0' O08 C07 114.5(3)
O2 C2' N3 123.5(3)
O2 C2' C2A 121.8(3)
N3 C2' C2A 114.7(2)
C2' N3 C3A 123.7(3)
C2' N3 H3 120(3)
C3A N3 H3 116(3)
N2 C2A C2' 112.6(2)
N2 C2A H5 109.7(18)
C2' C2A H5 109.6(18)
N2 C2A H4 105(2)
C2' C2A H4 113(2)
H5 C2A H4 106(3)
O1 C1' N2 120.5(3)
O1 C1' C1A 122.7(3)
N2 C1' C1A 116.8(3)
C0' N1 C1B 119.8(3)
C0' N1 H1 118(3)
C1B N1 H1 119(3)
C3' O4 C47 117.6(3)
N3 C3A C3' 110.8(3)
N3 C3A H3A1 109.5
C3' C3A H3A1 109.5
N3 C3A H3A2 109.5
C3' C3A H3A2 109.5
H3A1 C3A H3A2 108.1
O3 C3' O4 124.2(3)
O3 C3' C3A 125.1(3)
O4 C3' C3A 110.7(3)
C1B C1A C1' 111.8(3)
C1B C1A H1A1 109.3
C1' C1A H1A1 109.3
C1B C1A H1A2 109.3
C1' C1A H1A2 109.3
H1A1 C1A H1A2 107.9
C03 C02 C01 121.1(5)
C03 C02 H02 119.5
C01 C02 H02 119.5
C42 C41 C46 119.2(5)
C42 C41 C47 123.1(4)
C46 C41 C47 117.6(4)
C02 C01 C06 118.7(4)
C02 C01 C07 121.4(4)
C06 C01 C07 119.8(3)
O08 C07 C01 107.7(3)
O08 C07 H07A 110.2
C01 C07 H07A 110.2
O08 C07 H07B 110.2
C01 C07 H07B 110.2
H07A C07 H07B 108.5
O0 C0' N1 126.4(3)
O0 C0' O08 122.7(4)
N1 C0' O08 110.9(3)
C04 C05 C06 119.7(5)
C04 C05 H05 120.1
C06 C05 H05 120.1
C1A C1B N1 114.3(3)
C1A C1B H1B1 108.7
N1 C1B H1B1 108.7
C1A C1B H1B2 108.7
N1 C1B H1B2 108.7
H1B1 C1B H1B2 107.6
C41 C42 C43 120.1(5)
C41 C42 H42 120.0
C43 C42 H42 120.0
O4 C47 C41 111.7(3)
O4 C47 H47A 109.3
C41 C47 H47A 109.3
O4 C47 H47B 109.3
C41 C47 H47B 109.3
H47A C47 H47B 107.9
C03 C04 C05 120.4(5)
C03 C04 H04 119.8
C05 C04 H04 119.8
C04 C03 C02 119.7(4)
C04 C03 H03 120.2
C02 C03 H03 120.2
C41 C46 C45 120.7(5)
C41 C46 H46 119.7
C45 C46 H46 119.7
C01 C06 C05 120.4(4)
C01 C06 H06 119.8
C05 C06 H06 119.8
C45 C44 C43 120.8(6)
C45 C44 H44 119.6
C43 C44 H44 119.6
C44 C45 C46 119.3(6)
C44 C45 H45 120.3
C46 C45 H45 120.3
C44 C43 C42 119.9(5)
C44 C43 H43 120.1
C42 C43 H43 120.1

loop_
_geom_bond_atom_site_label_1
_geom_bond_atom_site_label_2
_geom_bond_distance
O1 C1' 1.234(3)
O2 C2' 1.234(3)
N2 C1' 1.333(4)
N2 C2A 1.454(4)
N2 H2 0.83(4)
O08 C0' 1.345(4)
O08 C07 1.438(4)
C2' N3 1.323(4)
C2' C2A 1.511(5)
N3 C3A 1.441(4)
N3 H3 0.79(5)
C2A H5 0.96(3)
C2A H4 1.07(4)
C1' C1A 1.496(5)
N1 C0' 1.317(5)
N1 C1B 1.449(5)
N1 H1 0.76(4)
O0 C0' 1.214(4)
O4 C3' 1.324(4)
O4 C47 1.456(5)
C3A C3' 1.506(5)
C3A H3A1 0.9700
C3A H3A2 0.9700
C3' O3 1.183(4)
C1A C1B 1.444(5)
C1A H1A1 0.9700
C1A H1A2 0.9700
C02 C03 1.369(6)
C02 C01 1.373(5)
C02 H02 0.9300
C41 C42 1.362(6)
C41 C46 1.371(6)
C41 C47 1.495(6)
C01 C06 1.389(6)
C01 C07 1.497(5)
C07 H07A 0.9700
C07 H07B 0.9700
C05 C04 1.362(7)
C05 C06 1.386(6)
C05 H05 0.9300
C1B H1B1 0.9700
C1B H1B2 0.9700
C42 C43 1.391(8)
C42 H42 0.9300
C47 H47A 0.9700
C47 H47B 0.9700
C04 C03 1.384(8)
C04 H04 0.9300
C03 H03 0.9300
C46 C45 1.388(8)
C46 H46 0.9300
C06 H06 0.9300
C44 C45 1.352(7)
C44 C43 1.359(8)
C44 H44 0.9300
C45 H45 0.9300
C43 H43 0.9300

loop_
_geom_hbond_atom_site_label_D
_geom_hbond_atom_site_label_H
_geom_hbond_atom_site_label_A
_geom_hbond_site_symmetry_A
_geom_hbond_distance_DH
_geom_hbond_distance_HA
_geom_hbond_distance_DA
_geom_hbond_angle_DHA
N2 H2 O1 2 0.83(4) 2.13(4) 2.951(3) 169(4)
N3 H3 O2 4_575 0.79(5) 2.11(5) 2.868(3) 161(5)
N1 H1 O2 3_576 0.76(5) 2.20(5) 2.959(4) 176(2)

loop_
_geom_torsion_atom_site_label_1
_geom_torsion_atom_site_label_2
_geom_torsion_atom_site_label_3
_geom_torsion_atom_site_label_4
_geom_torsion
O2 C2' N3 C3A -0.8(5)
C2A C2' N3 C3A 176.5(3)
C1' N2 C2A C2' -61.0(4)
O2 C2' C2A N2 -31.3(4)
N3 C2' C2A N2 151.4(3)
C2A N2 C1' O1 1.2(5)
C2A N2 C1' C1A -177.8(3)
C2' N3 C3A C3' -137.2(3)
C47 O4 C3' O3 -5.8(6)
C47 O4 C3' C3A 175.3(3)
N3 C3A C3' O3 10.8(5)
N3 C3A C3' O4 -170.4(3)
O1 C1' C1A C1B 25.1(6)
N2 C1' C1A C1B -155.9(4)
C03 C02 C01 C06 1.1(6)
C03 C02 C01 C07 -175.8(4)
C0' O08 C07 C01 -172.3(3)
C02 C01 C07 O08 -52.3(5)
C06 C01 C07 O08 130.8(4)
C1B N1 C0' O0 -5.3(7)
C1B N1 C0' O08 177.1(4)
C07 O08 C0' O0 7.7(6)
C07 O08 C0' N1 -174.6(4)
C1' C1A C1B N1 -176.6(4)
C0' N1 C1B C1A 146.5(5)
C46 C41 C42 C43 0.4(6)
C47 C41 C42 C43 -177.8(4)
C3' O4 C47 C41 119.7(4)
C42 C41 C47 O4 -31.4(5)
C46 C41 C47 O4 150.4(4)
C06 C05 C04 C03 0.9(7)
C05 C04 C03 C02 -0.8(7)
C01 C02 C03 C04 -0.2(7)
C42 C41 C46 C45 -0.1(7)
C47 C41 C46 C45 178.2(4)
C02 C01 C06 C05 -1.0(6)
C07 C01 C06 C05 176.0(4)
C04 C05 C06 C01 0.0(6)
C43 C44 C45 C46 -0.5(9)
C41 C46 C45 C44 0.1(8)
C45 C44 C43 C42 0.9(9)
C41 C42 C43 C44 -0.8(7)
